data_4107201
loop_
_publ_author_name
'Guohong Zou'
'Ning Ye'
'Ling Huang'
'Xinsong Lin'

_publ_contact_author_address
;
Fujian Institute of Research on the Structure of Matter,
Chinese Academy of Sciences
Fuzhou, Fujian
350002
People's Republic of China
;
_publ_contact_author_email nye@fjirsm.ac.cn
_publ_contact_author_fax +86-591-83776076
_publ_contact_author_name 'Ning Ye'
_publ_contact_author_phone +86-591-83776076
_publ_section_title
;
 Alkaline-Alkaline Earth Fluoride Carbonate Crystals ABCO3F (A = K, Rb,
 Cs; B = Ca, Sr, Ba) as Nonlinear Optical Materials
;
_journal_name_full 'Journal of the American Chemical Society'
_journal_page_first 20001
_journal_page_last 20007
_journal_paper_doi 10.1021/ja209276a
_journal_volume 133
_journal_year 2011
_chemical_formula_sum 'C F O3 Rb Sr'
_chemical_formula_weight 252.10
_chemical_name_systematic
; 
 ? 
;
_space_group_IT_number 187
_symmetry_cell_setting hexagonal
_symmetry_space_group_name_Hall 'P -6 2'
_symmetry_space_group_name_H-M 'P -6 m 2'
_atom_sites_solution_hydrogens none
_atom_sites_solution_primary direct
_atom_sites_solution_secondary difmap
_audit_creation_method SHELXL-97
_audit_update_record
;
2011-08-19 # Formatted by publCIF
;
_cell_angle_alpha 90.00
_cell_angle_beta 90.00
_cell_angle_gamma 120.00
_cell_formula_units_Z 1
_cell_length_a 5.3000(4)
_cell_length_b 5.3000(4)
_cell_length_c 4.7900(6)
_cell_measurement_reflns_used 344
_cell_measurement_temperature 293(2)
_cell_measurement_theta_max 27.3700
_cell_measurement_theta_min 4.2549
_cell_volume 116.525(19)
_computing_cell_refinement 'CrystalClear (Rigaku Inc., 2008)'
_computing_data_collection 'CrystalClear (Rigaku Inc., 2008)'
_computing_data_reduction 'CrystalClear (Rigaku Inc., 2008)'
_computing_molecular_graphics 'SHELXL-97 (Sheldrick, 1997)'
_computing_publication_material 'SHELXL-97 (Sheldrick, 1997)'
_computing_structure_refinement 'SHELXL-97 (Sheldrick, 1997)'
_computing_structure_solution 'SHELXS-97 (Sheldrick, 1990)'
_diffrn_ambient_temperature 293(2)
_diffrn_detector_area_resol_mean 14.6306
_diffrn_measured_fraction_theta_full 0.987
_diffrn_measured_fraction_theta_max 0.987
_diffrn_measurement_device
;
Mercury70 (2x2 bin mode)
;
_diffrn_measurement_method CCD_Profile_fitting
_diffrn_radiation_monochromator graphite
_diffrn_radiation_source 'fine-focus sealed tube'
_diffrn_radiation_type MoK\a
_diffrn_radiation_wavelength 0.71073
_diffrn_reflns_av_R_equivalents 0.0542
_diffrn_reflns_av_sigmaI/netI 0.0343
_diffrn_reflns_limit_h_max 6
_diffrn_reflns_limit_h_min -6
_diffrn_reflns_limit_k_max 6
_diffrn_reflns_limit_k_min -6
_diffrn_reflns_limit_l_max 6
_diffrn_reflns_limit_l_min -6
_diffrn_reflns_number 871
_diffrn_reflns_theta_full 27.37
_diffrn_reflns_theta_max 27.37
_diffrn_reflns_theta_min 4.25
_diffrn_standards_decay_% o
_diffrn_standards_interval_count none
_diffrn_standards_interval_time none
_exptl_absorpt_coefficient_mu 21.850
_exptl_absorpt_correction_T_max 1.0000
_exptl_absorpt_correction_T_min 0.5521
_exptl_absorpt_correction_type multi-scan
_exptl_crystal_colour White
_exptl_crystal_density_diffrn 3.593
_exptl_crystal_description Prism
_exptl_crystal_F_000 114
_exptl_crystal_size_max 0.3000
_exptl_crystal_size_mid 0.1500
_exptl_crystal_size_min 0.1500
_refine_diff_density_max 0.660
_refine_diff_density_min -0.359
_refine_diff_density_rms 0.161
_refine_ls_abs_structure_details 'Flack H D (1983), Acta Cryst. A39, 876-881'
_refine_ls_abs_structure_Flack 0.00
_refine_ls_extinction_coef 0.18(2)
_refine_ls_extinction_expression Fc^*^=kFc[1+0.001xFc^2^\l^3^/sin(2\q)]^-1/4^
_refine_ls_extinction_method SHELXL
_refine_ls_goodness_of_fit_ref 1.071
_refine_ls_hydrogen_treatment none
_refine_ls_matrix_type full
_refine_ls_number_parameters 14
_refine_ls_number_reflns 129
_refine_ls_number_restraints 0
_refine_ls_restrained_S_all 1.071
_refine_ls_R_factor_all 0.0246
_refine_ls_R_factor_gt 0.0239
_refine_ls_shift/su_max 0.000
_refine_ls_shift/su_mean 0.000
_refine_ls_structure_factor_coef Fsqd
_refine_ls_weighting_details 'calc w=1/[\s^2^(Fo^2^)+(0.0296P)^2^+0.0000P] where P=(Fo^2^+2Fc^2^)/3'
_refine_ls_weighting_scheme calc
_refine_ls_wR_factor_gt 0.0500
_refine_ls_wR_factor_ref 0.0501
_reflns_number_gt 123
_reflns_number_total 129
_reflns_threshold_expression >2sigma(I)
_cod_data_source_file ja209276a_si_002_4.cif
_cod_data_source_block RbSrCO3F
_cod_database_code 4107201

loop_
_symmetry_equiv_pos_as_xyz
'x, y, z'
'-y, x-y, z'
'-x+y, -x, z'
'x, y, -z'
'-y, x-y, -z'
'-x+y, -x, -z'
'-y, -x, z'
'-x+y, y, z'
'x, x-y, z'
'-y, -x, -z'
'-x+y, y, -z'
'x, x-y, -z'

loop_
_atom_site_label
_atom_site_type_symbol
_atom_site_fract_x
_atom_site_fract_y
_atom_site_fract_z
_atom_site_U_iso_or_equiv
_atom_site_adp_type
_atom_site_occupancy
_atom_site_symmetry_multiplicity
_atom_site_calc_flag
_atom_site_refinement_flags
Sr1 Sr 0.6667 0.3333 0.5000 0.0089(5) Uani 1 12 d S
Rb1 Rb 0.3333 0.6667 1.0000 0.0160(5) Uani 1 12 d S
F1 F 0.6667 0.3333 1.0000 0.024(2) Uani 1 12 d S
O1 O 1.1411(5) 0.2823(11) 0.5000 0.0160(13) Uani 1 4 d S
C1 C 1.0000 0.0000 0.5000 0.008(3) Uani 1 12 d S

loop_
_atom_site_aniso_label
_atom_site_aniso_U_11
_atom_site_aniso_U_22
_atom_site_aniso_U_33
_atom_site_aniso_U_23
_atom_site_aniso_U_13
_atom_site_aniso_U_12
Sr1 0.0105(5) 0.0105(5) 0.0058(9) 0.000 0.000 0.0053(3)
Rb1 0.0192(7) 0.0192(7) 0.0096(11) 0.000 0.000 0.0096(3)
F1 0.029(3) 0.029(3) 0.012(6) 0.000 0.000 0.0147(17)
O1 0.0091(18) 0.007(3) 0.031(4) 0.000 0.000 0.0035(15)
C1 0.008(4) 0.008(4) 0.007(9) 0.000 0.000 0.004(2)

loop_
_atom_type_symbol
_atom_type_description
_atom_type_scat_dispersion_real
_atom_type_scat_dispersion_imag
_atom_type_scat_source
C C 0.0033 0.0016 'International Tables Vol C Tables 4.2.6.8 and 6.1.1.4'
O O 0.0106 0.0060 'International Tables Vol C Tables 4.2.6.8 and 6.1.1.4'
F F 0.0171 0.0103 'International Tables Vol C Tables 4.2.6.8 and 6.1.1.4'
Rb Rb -0.9393 2.9676 'International Tables Vol C Tables 4.2.6.8 and 6.1.1.4'
Sr Sr -1.5307 3.2498 'International Tables Vol C Tables 4.2.6.8 and 6.1.1.4'

loop_
_geom_angle_atom_site_label_1
_geom_angle_atom_site_label_2
_geom_angle_atom_site_label_3
_geom_angle
_geom_angle_site_symmetry_1
_geom_angle_site_symmetry_3
F1 Sr1 F1 180.0 1_554 .
F1 Sr1 O1 90.0 1_554 .
F1 Sr1 O1 90.0 . .
F1 Sr1 O1 90.0 1_554 3_665
F1 Sr1 O1 90.0 . 3_665
O1 Sr1 O1 120.0 . 3_665
F1 Sr1 O1 90.0 1_554 2_655
F1 Sr1 O1 90.0 . 2_655
O1 Sr1 O1 120.0 . 2_655
O1 Sr1 O1 120.0 3_665 2_655
F1 Sr1 O1 90.0 1_554 2_645
F1 Sr1 O1 90.0 . 2_645
O1 Sr1 O1 49.9(2) . 2_645
O1 Sr1 O1 70.1(2) 3_665 2_645
O1 Sr1 O1 169.9(2) 2_655 2_645
F1 Sr1 O1 90.0 1_554 3_775
F1 Sr1 O1 90.0 . 3_775
O1 Sr1 O1 70.1(2) . 3_775
O1 Sr1 O1 169.9(2) 3_665 3_775
O1 Sr1 O1 49.9(2) 2_655 3_775
O1 Sr1 O1 120.0 2_645 3_775
F1 Sr1 O1 90.000(1) 1_554 1_455
F1 Sr1 O1 90.000(1) . 1_455
O1 Sr1 O1 169.9(2) . 1_455
O1 Sr1 O1 49.9(2) 3_665 1_455
O1 Sr1 O1 70.1(2) 2_655 1_455
O1 Sr1 O1 120.0 2_645 1_455
O1 Sr1 O1 120.0 3_775 1_455
F1 Sr1 C1 90.0 1_554 .
F1 Sr1 C1 90.0 . .
O1 Sr1 C1 24.95(10) . .
O1 Sr1 C1 95.05(10) 3_665 .
O1 Sr1 C1 144.95(10) 2_655 .
O1 Sr1 C1 24.95(10) 2_645 .
O1 Sr1 C1 95.05(10) 3_775 .
O1 Sr1 C1 144.95(10) 1_455 .
F1 Sr1 C1 90.0 1_554 1_565
F1 Sr1 C1 90.0 . 1_565
O1 Sr1 C1 95.05(10) . 1_565
O1 Sr1 C1 144.95(10) 3_665 1_565
O1 Sr1 C1 24.95(10) 2_655 1_565
O1 Sr1 C1 144.95(10) 2_645 1_565
O1 Sr1 C1 24.95(10) 3_775 1_565
O1 Sr1 C1 95.05(10) 1_455 1_565
C1 Sr1 C1 120.0 . 1_565
F1 Sr1 C1 90.0 1_554 1_455
F1 Sr1 C1 90.0 . 1_455
O1 Sr1 C1 144.95(10) . 1_455
O1 Sr1 C1 24.95(10) 3_665 1_455
O1 Sr1 C1 95.05(10) 2_655 1_455
O1 Sr1 C1 95.05(10) 2_645 1_455
O1 Sr1 C1 144.95(10) 3_775 1_455
O1 Sr1 C1 24.95(10) 1_455 1_455
C1 Sr1 C1 120.0 . 1_455
C1 Sr1 C1 120.0 1_565 1_455
F1 Sr1 Rb1 128.050(4) 1_554 1_655
F1 Sr1 Rb1 51.950(4) . 1_655
O1 Sr1 Rb1 49.86(6) . 1_655
O1 Sr1 Rb1 135.56(5) 3_665 1_655
O1 Sr1 Rb1 86.02(8) 2_655 1_655
O1 Sr1 Rb1 86.02(8) 2_645 1_655
O1 Sr1 Rb1 49.86(6) 3_775 1_655
O1 Sr1 Rb1 135.56(5) 1_455 1_655
C1 Sr1 Rb1 66.813(1) . 1_655
C1 Sr1 Rb1 66.813(1) 1_565 1_655
C1 Sr1 Rb1 141.950(4) 1_455 1_655
O1 Rb1 O1 107.24(15) 3_676 3_675
O1 Rb1 O1 145.50(6) 3_676 1_455
O1 Rb1 O1 61.81(12) 3_675 1_455
O1 Rb1 O1 61.81(12) 3_676 2_656
O1 Rb1 O1 145.50(6) 3_675 2_656
O1 Rb1 O1 145.50(6) 1_455 2_656
O1 Rb1 O1 145.50(6) 3_676 2_655
O1 Rb1 O1 61.81(12) 3_675 2_655
O1 Rb1 O1 61.81(12) 1_455 2_655
O1 Rb1 O1 107.24(15) 2_656 2_655
O1 Rb1 O1 61.81(12) 3_676 1_456
O1 Rb1 O1 145.50(6) 3_675 1_456
O1 Rb1 O1 107.24(15) 1_455 1_456
O1 Rb1 O1 61.81(12) 2_656 1_456
O1 Rb1 O1 145.50(6) 2_655 1_456
O1 Rb1 F1 72.75(3) 3_676 1_565
O1 Rb1 F1 72.75(3) 3_675 1_565
O1 Rb1 F1 126.38(8) 1_455 1_565
O1 Rb1 F1 72.75(3) 2_656 1_565
O1 Rb1 F1 72.75(3) 2_655 1_565
O1 Rb1 F1 126.38(8) 1_456 1_565
O1 Rb1 F1 72.75(3) 3_676 1_455
O1 Rb1 F1 72.75(3) 3_675 1_455
O1 Rb1 F1 72.75(3) 1_455 1_455
O1 Rb1 F1 126.38(8) 2_656 1_455
O1 Rb1 F1 126.38(8) 2_655 1_455
O1 Rb1 F1 72.75(3) 1_456 1_455
F1 Rb1 F1 120.0 1_565 1_455
O1 Rb1 F1 126.38(8) 3_676 .
O1 Rb1 F1 126.38(8) 3_675 .
O1 Rb1 F1 72.75(3) 1_455 .
O1 Rb1 F1 72.75(3) 2_656 .
O1 Rb1 F1 72.75(3) 2_655 .
O1 Rb1 F1 72.75(3) 1_456 .
F1 Rb1 F1 120.0 1_565 .
F1 Rb1 F1 120.0 1_455 .
O1 Rb1 Sr1 105.23(5) 3_676 1_455
O1 Rb1 Sr1 43.133(6) 3_675 1_455
O1 Rb1 Sr1 43.133(6) 1_455 1_455
O1 Rb1 Sr1 164.43(8) 2_656 1_455
O1 Rb1 Sr1 88.33(8) 2_655 1_455
O1 Rb1 Sr1 105.23(6) 1_456 1_455
F1 Rb1 Sr1 113.187(1) 1_565 1_455
F1 Rb1 Sr1 38.050(4) 1_455 1_455
F1 Rb1 Sr1 113.187(1) . 1_455
O1 Rb1 Sr1 43.133(6) 3_676 1_566
O1 Rb1 Sr1 105.23(5) 3_675 1_566
O1 Rb1 Sr1 164.43(8) 1_455 1_566
O1 Rb1 Sr1 43.133(6) 2_656 1_566
O1 Rb1 Sr1 105.23(5) 2_655 1_566
O1 Rb1 Sr1 88.33(8) 1_456 1_566
F1 Rb1 Sr1 38.050(4) 1_565 1_566
F1 Rb1 Sr1 113.187(1) 1_455 1_566
F1 Rb1 Sr1 113.187(1) . 1_566
Sr1 Rb1 Sr1 133.626(3) 1_455 1_566
O1 Rb1 Sr1 105.23(5) 3_676 1_565
O1 Rb1 Sr1 43.133(6) 3_675 1_565
O1 Rb1 Sr1 88.33(8) 1_455 1_565
O1 Rb1 Sr1 105.23(5) 2_656 1_565
O1 Rb1 Sr1 43.133(6) 2_655 1_565
O1 Rb1 Sr1 164.43(8) 1_456 1_565
F1 Rb1 Sr1 38.050(4) 1_565 1_565
F1 Rb1 Sr1 113.187(1) 1_455 1_565
F1 Rb1 Sr1 113.187(1) . 1_565
Sr1 Rb1 Sr1 85.996(6) 1_455 1_565
Sr1 Rb1 Sr1 76.100(8) 1_566 1_565
Sr1 F1 Sr1 180.0 1_556 .
Sr1 F1 Rb1 90.0 1_556 1_655
Sr1 F1 Rb1 90.0 . 1_655
Sr1 F1 Rb1 90.0 1_556 1_545
Sr1 F1 Rb1 90.0 . 1_545
Rb1 F1 Rb1 120.0 1_655 1_545
Sr1 F1 Rb1 90.0 1_556 .
Sr1 F1 Rb1 90.0 . .
Rb1 F1 Rb1 120.0 1_655 .
Rb1 F1 Rb1 120.0 1_545 .
C1 O1 Sr1 95.05(10) . .
C1 O1 Sr1 95.05(10) . 1_655
Sr1 O1 Sr1 169.9(2) . 1_655
C1 O1 Rb1 126.38(8) . 1_655
Sr1 O1 Rb1 87.01(7) . 1_655
Sr1 O1 Rb1 87.01(7) 1_655 1_655
C1 O1 Rb1 126.38(8) . 1_654
Sr1 O1 Rb1 87.01(7) . 1_654
Sr1 O1 Rb1 87.01(7) 1_655 1_654
Rb1 O1 Rb1 107.24(15) 1_655 1_654
O1 C1 O1 120.0 2_645 .
O1 C1 O1 120.0 2_645 3_765
O1 C1 O1 120.0 . 3_765
O1 C1 Sr1 60.0 2_645 .
O1 C1 Sr1 60.0 . .
O1 C1 Sr1 180.0 3_765 .
O1 C1 Sr1 60.0 2_645 1_545
O1 C1 Sr1 180.0 . 1_545
O1 C1 Sr1 60.0 3_765 1_545
Sr1 C1 Sr1 120.0 . 1_545
O1 C1 Sr1 180.0 2_645 1_655
O1 C1 Sr1 60.0 . 1_655
O1 C1 Sr1 60.0 3_765 1_655
Sr1 C1 Sr1 120.0 . 1_655
Sr1 C1 Sr1 120.0 1_545 1_655

loop_
_geom_bond_atom_site_label_1
_geom_bond_atom_site_label_2
_geom_bond_distance
_geom_bond_site_symmetry_2
Sr1 F1 2.3950(3) 1_554
Sr1 F1 2.3950(3) .
Sr1 O1 2.6603(5) .
Sr1 O1 2.6603(5) 3_665
Sr1 O1 2.6603(5) 2_655
Sr1 O1 2.6603(5) 2_645
Sr1 O1 2.6603(5) 3_775
Sr1 O1 2.6603(5) 1_455
Sr1 C1 3.0600(2) .
Sr1 C1 3.0600(2) 1_565
Sr1 C1 3.0600(2) 1_455
Sr1 Rb1 3.8858(3) 1_655
Rb1 O1 2.975(3) 3_676
Rb1 O1 2.975(3) 3_675
Rb1 O1 2.975(3) 1_455
Rb1 O1 2.975(3) 2_656
Rb1 O1 2.975(3) 2_655
Rb1 O1 2.975(3) 1_456
Rb1 F1 3.0600(2) 1_565
Rb1 F1 3.0600(2) 1_455
Rb1 F1 3.0600(2) .
Rb1 Sr1 3.8858(3) 1_455
Rb1 Sr1 3.8858(3) 1_566
Rb1 Sr1 3.8858(3) 1_565
F1 Sr1 2.3950(3) 1_556
F1 Rb1 3.0600(2) 1_655
F1 Rb1 3.0600(2) 1_545
O1 C1 1.296(5) .
O1 Sr1 2.6603(5) 1_655
O1 Rb1 2.975(3) 1_655
O1 Rb1 2.975(3) 1_654
C1 O1 1.296(5) 2_645
C1 O1 1.296(5) 3_765
C1 Sr1 3.0600(2) 1_545
C1 Sr1 3.0600(2) 1_655
